data_7707096
loop_
_publ_author_name
'Burley, Lydia G.'
'Beecham-Lonsdale, James H'
'Srivastava, Anant Kumar'
'Collings, Ines E.'
'Saines, Paul J.'

_publ_section_title
;
 Enhancing the chemical flexibility of hybrid perovskites by introducing
 divalent ligands.
;
_journal_issue 16
_journal_name_full 'Dalton transactions (Cambridge, England : 2003)'
_journal_page_first 5437
_journal_page_last 5441
_journal_paper_doi 10.1039/d1dt00878a
_journal_volume 50
_journal_year 2021
_chemical_formula_moiety 'C4 H2 Er O8, C2 H8 N'
_chemical_formula_sum 'C6 H10 Er N O8'
_chemical_formula_weight 391.41
_space_group_crystal_system monoclinic
_space_group_IT_number 13
_space_group_name_Hall '-P 2yac'
_space_group_name_H-M_alt 'P 1 2/n 1'
_atom_sites_solution_hydrogens geom
_audit_creation_date 2021-01-22
_audit_creation_method
;
Olex2 1.2
(compiled 2018.05.29 svn.r3510 for OlexSys, GUI svn.r5506)
;
_audit_update_record
;
2021-03-08 deposited with the CCDC.	2021-04-12 downloaded from the CCDC.
;
_cell_angle_alpha 90
_cell_angle_beta 97.185(2)
_cell_angle_gamma 90
_cell_formula_units_Z 4
_cell_length_a 9.1654(3)
_cell_length_b 8.9841(2)
_cell_length_c 13.1605(4)
_cell_measurement_reflns_used 7214
_cell_measurement_temperature 170.00(10)
_cell_measurement_theta_max 29.3710
_cell_measurement_theta_min 4.6370
_cell_volume 1075.16(5)
_computing_cell_refinement 'CrysAlisPro 1.171.38.46 (Rigaku OD, 2015)'
_computing_data_collection 'CrysAlisPro 1.171.38.46 (Rigaku OD, 2015)'
_computing_data_reduction 'CrysAlisPro 1.171.38.46 (Rigaku OD, 2015)'
_computing_molecular_graphics 'Olex2 (Dolomanov et al., 2009)'
_computing_publication_material 'Olex2 (Dolomanov et al., 2009)'
_computing_structure_refinement 'ShelXL (Sheldrick, 2015)'
_diffrn_ambient_environment N~2~
_diffrn_ambient_temperature 170.00(10)
_diffrn_detector 'CCD plate'
_diffrn_detector_area_resol_mean 5.2887
_diffrn_detector_type AtlasS2
_diffrn_measured_fraction_theta_full 0.997
_diffrn_measured_fraction_theta_max 0.897
_diffrn_measurement_details
;
List of Runs (angles in degrees, time in seconds):

  # Type    Start    End  Width  t~exp~   \w     \q     \k     \f   Frames
#--------------------------------------------------------------------------
  1  \w    -43.00  39.00   1.00    2.50    --   11.87 -57.00 120.00   82
  2  \w    -20.00  25.00   1.00    2.50    --  -10.54 -99.00  30.00   45
  3  \w     38.00  99.00   1.00    2.50    --   11.87-178.00  90.00   61
  4  \w    -13.00  85.00   1.00    2.50    --   11.87  38.00 -60.00   98
  5  \w     45.00  72.00   1.00    2.50    --   11.87 178.00-180.00   27
  6  \w    -65.00 -22.00   1.00    2.50    --   11.87 -19.00-180.00   43
;
_diffrn_measurement_device 'four-circle diffractometer'
_diffrn_measurement_device_type 'SuperNova, Dual, Cu at zero, AtlasS2'
_diffrn_measurement_method '\w scans'
_diffrn_orient_matrix_type 'CrysAlisPro convention (1999,Acta A55,543-557)'
_diffrn_orient_matrix_UB_11 0.0110629000
_diffrn_orient_matrix_UB_12 -0.0195922000
_diffrn_orient_matrix_UB_13 0.0526288000
_diffrn_orient_matrix_UB_21 -0.0053574000
_diffrn_orient_matrix_UB_22 -0.0764110000
_diffrn_orient_matrix_UB_23 -0.0134288000
_diffrn_orient_matrix_UB_31 0.0770352000
_diffrn_orient_matrix_UB_32 -0.0024930000
_diffrn_orient_matrix_UB_33 -0.0015961000
_diffrn_radiation_monochromator mirror
_diffrn_radiation_probe x-ray
_diffrn_radiation_type MoK\a
_diffrn_radiation_wavelength 0.71073
_diffrn_reflns_av_R_equivalents 0.0861
_diffrn_reflns_av_unetI/netI 0.0646
_diffrn_reflns_Laue_measured_fraction_full 0.997
_diffrn_reflns_Laue_measured_fraction_max 0.897
_diffrn_reflns_limit_h_max 11
_diffrn_reflns_limit_h_min -12
_diffrn_reflns_limit_k_max 10
_diffrn_reflns_limit_k_min -12
_diffrn_reflns_limit_l_max 17
_diffrn_reflns_limit_l_min -18
_diffrn_reflns_number 9990
_diffrn_reflns_point_group_measured_fraction_full 0.997
_diffrn_reflns_point_group_measured_fraction_max 0.897
_diffrn_reflns_theta_full 26.000
_diffrn_reflns_theta_max 29.678
_diffrn_reflns_theta_min 3.424
_diffrn_source 'micro-focus sealed X-ray tube'
_diffrn_source_type 'SuperNova (Mo) X-ray Source'
_exptl_absorpt_coefficient_mu 7.833
_exptl_absorpt_correction_T_max 1.00000
_exptl_absorpt_correction_T_min 0.34318
_exptl_absorpt_correction_type multi-scan
_exptl_absorpt_process_details
;
CrysAlisPro 1.171.38.46 (Rigaku Oxford Diffraction, 2015)
Empirical absorption correction using spherical harmonics,
 implemented in SCALE3 ABSPACK scaling algorithm.
;
_exptl_crystal_colour 'light pink'
_exptl_crystal_density_diffrn 2.418
_exptl_crystal_description block
_exptl_crystal_F_000 740
_exptl_crystal_size_max 0.155
_exptl_crystal_size_mid 0.131
_exptl_crystal_size_min 0.081
_refine_diff_density_max 3.250
_refine_diff_density_min -1.779
_refine_diff_density_rms 0.289
_refine_ls_extinction_method none
_refine_ls_goodness_of_fit_ref 1.061
_refine_ls_hydrogen_treatment constr
_refine_ls_matrix_type full
_refine_ls_number_parameters 148
_refine_ls_number_reflns 2744
_refine_ls_number_restraints 0
_refine_ls_restrained_S_all 1.061
_refine_ls_R_factor_all 0.0376
_refine_ls_R_factor_gt 0.0326
_refine_ls_shift/su_max 0.001
_refine_ls_shift/su_mean 0.000
_refine_ls_structure_factor_coef Fsqd
_refine_ls_weighting_details 'w=1/[\s^2^(Fo^2^)+(0.0416P)^2^+0.9908P] where P=(Fo^2^+2Fc^2^)/3'
_refine_ls_weighting_scheme calc
_refine_ls_wR_factor_gt 0.0811
_refine_ls_wR_factor_ref 0.0838
_reflns_Friedel_coverage 0.000
_reflns_number_gt 2546
_reflns_number_total 2744
_reflns_threshold_expression 'I > 2\s(I)'
_cod_data_source_file d1dt00878a2.cif
_cod_data_source_block DMAEr(HCO2)2(C2O4)_170K
_cod_depositor_comments 'Adding full bibliography for 7707096--7707101.cif.'
_cod_database_code 7707096
_shelx_shelxl_version_number 2014/7
_shelx_space_group_comment
;
The symmetry employed for this shelxl refinement is uniquely defined
by the following loop, which should always be used as a source of
symmetry information in preference to the above space-group names.
They are only intended as comments.
;
_reflns_odcompleteness_completeness 99.66
_reflns_odcompleteness_iscentric 1
_reflns_odcompleteness_theta 26.32
_olex2_refinement_description
;
1. Fixed Uiso
 At 1.2 times of:
  All C(H) groups, All N(H,H) groups
 At 1.5 times of:
  All C(H,H,H) groups
2.a Secondary CH2 refined with riding coordinates:
 N1(H1A,H1B)
2.b Aromatic/amide H refined with riding coordinates:
 C1(H1), C2(H2)
2.c Idealised Me refined as rotating group:
 C5(H5A,H5B,H5C), C6(H6A,H6B,H6C)
;
_olex2_date_sample_data_collection 2019-07-19
_olex2_submission_special_instructions 'No special instructions were received'
_oxdiff_exptl_absorpt_empirical_details
;
Empirical correction (ABSPACK) includes:
- Absorption correction using spherical harmonics
- Frame scaling
;
_oxdiff_exptl_absorpt_empirical_full_max 1.716
_oxdiff_exptl_absorpt_empirical_full_min 0.585

loop_
_space_group_symop_operation_xyz
'x, y, z'
'-x+1/2, y, -z+1/2'
'-x, -y, -z'
'x-1/2, -y, z-1/2'

loop_
_atom_site_label
_atom_site_type_symbol
_atom_site_fract_x
_atom_site_fract_y
_atom_site_fract_z
_atom_site_U_iso_or_equiv
_atom_site_adp_type
_atom_site_occupancy
_atom_site_site_symmetry_order
_atom_site_calc_flag
_atom_site_refinement_flags_posn
_atom_site_refinement_flags_adp
_atom_site_refinement_flags_occupancy
_atom_site_disorder_assembly
_atom_site_disorder_group
Er1 Er 0.2500 0.20763(3) 0.7500 0.00673(10) Uani 1 2 d S T P . .
Er2 Er 0.7500 0.75192(3) 0.7500 0.00686(10) Uani 1 2 d S T P . .
O2 O 0.7453(4) 0.6664(4) 0.5794(3) 0.0171(7) Uani 1 1 d . . . . .
O8 O 0.5242(3) -0.1592(4) 0.6612(3) 0.0194(8) Uani 1 1 d . . . . .
O5 O 0.6538(3) -0.0518(4) 0.8369(3) 0.0210(8) Uani 1 1 d . . . . .
O7 O 0.3438(3) 0.0088(4) 0.6622(3) 0.0170(7) Uani 1 1 d . . . . .
O1 O 0.7396(4) 0.6933(4) 0.4124(3) 0.0197(8) Uani 1 1 d . . . . .
O4 O 0.4260(4) 0.3903(5) 0.7698(3) 0.0326(10) Uani 1 1 d . . . . .
O3 O 0.5938(4) 0.5556(4) 0.7531(3) 0.0276(9) Uani 1 1 d . . . . .
O6 O 0.4709(3) 0.1110(4) 0.8413(3) 0.0238(8) Uani 1 1 d . . . . .
C3 C 0.5342(5) 0.0073(5) 0.8013(4) 0.0137(9) Uani 1 1 d . . . . .
C4 C 0.4610(4) -0.0531(5) 0.6988(3) 0.0116(9) Uani 1 1 d . . . . .
C1 C 0.7257(5) 0.7433(6) 0.4987(3) 0.0146(10) Uani 1 1 d . . . . .
H1 H 0.6994 0.8427 0.5040 0.018 Uiso 1 1 calc R . . . .
C2 C 0.4729(5) 0.5021(6) 0.7304(4) 0.0207(11) Uani 1 1 d . . . . .
H2 H 0.4104 0.5492 0.6792 0.025 Uiso 1 1 calc R . . . .
N1 N 0.8246(4) 0.3512(5) 0.5629(3) 0.0202(9) Uani 1 1 d . . . . .
H1A H 0.8126 0.4491 0.5680 0.024 Uiso 1 1 calc R . . . .
H1B H 0.8942 0.3236 0.6126 0.024 Uiso 1 1 calc R . . . .
C5 C 0.6862(7) 0.2767(8) 0.5784(6) 0.0432(17) Uani 1 1 d . . . . .
H5A H 0.6096 0.3081 0.5263 0.065 Uiso 1 1 calc GR . . . .
H5B H 0.6601 0.3026 0.6446 0.065 Uiso 1 1 calc GR . . . .
H5C H 0.6986 0.1709 0.5745 0.065 Uiso 1 1 calc GR . . . .
C6 C 0.8749(6) 0.3181(8) 0.4634(4) 0.0390(16) Uani 1 1 d . . . . .
H6A H 0.8064 0.3588 0.4094 0.059 Uiso 1 1 calc GR . . . .
H6B H 0.8810 0.2122 0.4549 0.059 Uiso 1 1 calc GR . . . .
H6C H 0.9701 0.3616 0.4611 0.059 Uiso 1 1 calc GR . . . .

loop_
_atom_site_aniso_label
_atom_site_aniso_U_11
_atom_site_aniso_U_22
_atom_site_aniso_U_33
_atom_site_aniso_U_23
_atom_site_aniso_U_13
_atom_site_aniso_U_12
Er1 0.00751(15) 0.00839(17) 0.00464(15) 0.000 0.00213(11) 0.000
Er2 0.00795(15) 0.00784(17) 0.00512(15) 0.000 0.00205(11) 0.000
O2 0.0263(16) 0.0177(18) 0.0087(16) 0.0028(15) 0.0076(13) 0.0035(15)
O8 0.0185(16) 0.0209(19) 0.0172(18) -0.0098(16) -0.0041(13) 0.0081(14)
O5 0.0198(15) 0.026(2) 0.0152(17) -0.0130(16) -0.0064(13) 0.0114(14)
O7 0.0164(14) 0.0204(18) 0.0126(16) -0.0066(15) -0.0046(12) 0.0083(13)
O1 0.0296(18) 0.020(2) 0.0107(17) -0.0016(15) 0.0068(14) -0.0029(15)
O4 0.038(2) 0.039(3) 0.0194(19) 0.009(2) -0.0015(16) -0.0290(19)
O3 0.0260(18) 0.027(2) 0.029(2) 0.0085(19) -0.0024(16) -0.0175(16)
O6 0.0202(16) 0.024(2) 0.0246(19) -0.0156(18) -0.0064(14) 0.0102(15)
C3 0.014(2) 0.013(2) 0.013(2) -0.0017(19) -0.0024(17) 0.0031(17)
C4 0.0118(19) 0.014(2) 0.010(2) -0.0002(18) 0.0031(16) 0.0023(16)
C1 0.019(2) 0.016(2) 0.009(3) -0.0014(18) 0.0039(19) 0.0001(17)
C2 0.021(2) 0.027(3) 0.013(2) 0.007(2) -0.0054(18) -0.005(2)
N1 0.0244(19) 0.018(2) 0.016(2) -0.0060(18) -0.0061(16) 0.0026(16)
C5 0.038(3) 0.035(4) 0.061(5) -0.003(4) 0.023(3) -0.002(3)
C6 0.040(3) 0.061(5) 0.017(3) 0.004(3) 0.006(2) 0.010(3)

loop_
_atom_type_symbol
_atom_type_description
_atom_type_scat_dispersion_real
_atom_type_scat_dispersion_imag
_atom_type_scat_source
C C 0.0033 0.0016 'International Tables Vol C Tables 4.2.6.8 and 6.1.1.4'
H H 0.0000 0.0000 'International Tables Vol C Tables 4.2.6.8 and 6.1.1.4'
Er Er -0.2586 4.9576 'International Tables Vol C Tables 4.2.6.8 and 6.1.1.4'
N N 0.0061 0.0033 'International Tables Vol C Tables 4.2.6.8 and 6.1.1.4'
O O 0.0106 0.0060 'International Tables Vol C Tables 4.2.6.8 and 6.1.1.4'

loop_
_geom_angle_atom_site_label_1
_geom_angle_atom_site_label_2
_geom_angle_atom_site_label_3
_geom_angle
_geom_angle_site_symmetry_1
_geom_angle_site_symmetry_3
_geom_angle_publ_flag
O7 Er1 O7 80.95(17) . 2_556 ?
O7 Er1 O6 68.35(11) . . ?
O7 Er1 O6 79.36(12) 2_556 . ?
O7 Er1 O6 79.36(12) . 2_556 ?
O7 Er1 O6 68.35(12) 2_556 2_556 ?
O1 Er1 O7 143.32(12) 4_566 . ?
O1 Er1 O7 143.33(12) 3_666 2_556 ?
O1 Er1 O7 77.27(12) 3_666 . ?
O1 Er1 O7 77.26(13) 4_566 2_556 ?
O1 Er1 O1 135.05(18) 4_566 3_666 ?
O1 Er1 O6 78.81(12) 4_566 . ?
O1 Er1 O6 118.18(13) 3_666 . ?
O1 Er1 O6 118.18(13) 4_566 2_556 ?
O1 Er1 O6 78.81(12) 3_666 2_556 ?
O4 Er1 O7 141.64(12) . 2_556 ?
O4 Er1 O7 107.73(14) 2_556 2_556 ?
O4 Er1 O7 107.73(14) . . ?
O4 Er1 O7 141.64(12) 2_556 . ?
O4 Er1 O1 74.39(13) 2_556 3_666 ?
O4 Er1 O1 73.86(13) . 3_666 ?
O4 Er1 O1 73.86(13) 2_556 4_566 ?
O4 Er1 O1 74.38(13) . 4_566 ?
O4 Er1 O4 88.6(2) . 2_556 ?
O4 Er1 O6 70.26(14) 2_556 2_556 ?
O4 Er1 O6 70.26(14) . . ?
O4 Er1 O6 149.16(13) . 2_556 ?
O4 Er1 O6 149.15(13) 2_556 . ?
O6 Er1 O6 137.32(19) 2_556 . ?
O2 Er2 O2 142.15(18) 2_656 . ?
O2 Er2 O8 74.47(12) . 1_565 ?
O2 Er2 O8 119.02(12) . 2_666 ?
O2 Er2 O8 74.47(12) 2_656 2_666 ?
O2 Er2 O8 119.02(12) 2_656 1_565 ?
O8 Er2 O8 140.84(17) 2_666 1_565 ?
O5 Er2 O2 75.15(13) 1_565 2_656 ?
O5 Er2 O2 138.28(12) 2_666 2_656 ?
O5 Er2 O2 75.15(13) 2_666 . ?
O5 Er2 O2 138.28(12) 1_565 . ?
O5 Er2 O8 82.21(12) 2_666 1_565 ?
O5 Er2 O8 68.22(11) 1_565 1_565 ?
O5 Er2 O8 82.21(12) 1_565 2_666 ?
O5 Er2 O8 68.22(11) 2_666 2_666 ?
O5 Er2 O5 81.84(19) 1_565 2_666 ?
O3 Er2 O2 70.65(13) 2_656 . ?
O3 Er2 O2 80.12(13) . . ?
O3 Er2 O2 80.12(13) 2_656 2_656 ?
O3 Er2 O2 70.65(13) . 2_656 ?
O3 Er2 O8 139.53(12) 2_656 1_565 ?
O3 Er2 O8 139.53(12) . 2_666 ?
O3 Er2 O8 76.05(13) 2_656 2_666 ?
O3 Er2 O8 76.05(13) . 1_565 ?
O3 Er2 O5 150.63(13) . 2_666 ?
O3 Er2 O5 107.47(14) 2_656 2_666 ?
O3 Er2 O5 150.63(13) 2_656 1_565 ?
O3 Er2 O5 107.47(14) . 1_565 ?
O3 Er2 O3 78.3(2) 2_656 . ?
C1 O2 Er2 127.2(3) . . ?
C4 O8 Er2 118.6(3) . 1_545 ?
C3 O5 Er2 120.2(3) . 1_545 ?
C4 O7 Er1 119.9(3) . . ?
C1 O1 Er1 136.2(3) . 3_666 ?
C2 O4 Er1 144.4(4) . . ?
C2 O3 Er2 149.6(4) . . ?
C3 O6 Er1 117.9(3) . . ?
O5 C3 C4 116.5(4) . . ?
O6 C3 O5 126.0(4) . . ?
O6 C3 C4 117.5(4) . . ?
O8 C4 O7 127.2(4) . . ?
O8 C4 C3 116.5(4) . . ?
O7 C4 C3 116.3(4) . . ?
O2 C1 H1 118.3 . . ?
O1 C1 O2 123.5(5) . . ?
O1 C1 H1 118.3 . . ?
O4 C2 H2 117.4 . . ?
O3 C2 O4 125.2(5) . . ?
O3 C2 H2 117.4 . . ?
H1A N1 H1B 107.7 . . ?
C5 N1 H1A 108.8 . . ?
C5 N1 H1B 108.8 . . ?
C6 N1 H1A 108.8 . . ?
C6 N1 H1B 108.8 . . ?
C6 N1 C5 113.8(5) . . ?
N1 C5 H5A 109.5 . . ?
N1 C5 H5B 109.5 . . ?
N1 C5 H5C 109.5 . . ?
H5A C5 H5B 109.5 . . ?
H5A C5 H5C 109.5 . . ?
H5B C5 H5C 109.5 . . ?
N1 C6 H6A 109.5 . . ?
N1 C6 H6B 109.5 . . ?
N1 C6 H6C 109.5 . . ?
H6A C6 H6B 109.5 . . ?
H6A C6 H6C 109.5 . . ?
H6B C6 H6C 109.5 . . ?

loop_
_geom_bond_atom_site_label_1
_geom_bond_atom_site_label_2
_geom_bond_distance
_geom_bond_site_symmetry_2
_geom_bond_publ_flag
Er1 O7 2.348(3) 2_556 ?
Er1 O7 2.348(3) . ?
Er1 O1 2.329(4) 4_566 ?
Er1 O1 2.329(4) 3_666 ?
Er1 O4 2.293(3) 2_556 ?
Er1 O4 2.293(3) . ?
Er1 O6 2.385(3) 2_556 ?
Er1 O6 2.385(3) . ?
Er2 O2 2.369(3) . ?
Er2 O2 2.369(3) 2_656 ?
Er2 O8 2.384(3) 2_666 ?
Er2 O8 2.384(3) 1_565 ?
Er2 O5 2.334(3) 1_565 ?
Er2 O5 2.334(3) 2_666 ?
Er2 O3 2.275(3) 2_656 ?
Er2 O3 2.275(3) . ?
O2 C1 1.261(5) . ?
O8 Er2 2.384(3) 1_545 ?
O8 C4 1.249(5) . ?
O5 Er2 2.334(3) 1_545 ?
O5 C3 1.255(5) . ?
O7 C4 1.251(5) . ?
O1 Er1 2.329(4) 3_666 ?
O1 C1 1.242(5) . ?
O4 C2 1.232(6) . ?
O3 C2 1.211(6) . ?
O6 C3 1.249(5) . ?
C3 C4 1.528(7) . ?
C1 H1 0.9300 . ?
C2 H2 0.9300 . ?
N1 H1A 0.8900 . ?
N1 H1B 0.8900 . ?
N1 C5 1.471(7) . ?
N1 C6 1.471(7) . ?
C5 H5A 0.9600 . ?
C5 H5B 0.9600 . ?
C5 H5C 0.9600 . ?
C6 H6A 0.9600 . ?
C6 H6B 0.9600 . ?
C6 H6C 0.9600 . ?

loop_
_geom_torsion_atom_site_label_1
_geom_torsion_atom_site_label_2
_geom_torsion_atom_site_label_3
_geom_torsion_atom_site_label_4
_geom_torsion
_geom_torsion_site_symmetry_1
_geom_torsion_site_symmetry_2
_geom_torsion_site_symmetry_3
_geom_torsion_site_symmetry_4
_geom_torsion_publ_flag
Er1 O7 C4 O8 -179.9(4) . . . . ?
Er1 O7 C4 C3 0.6(6) . . . . ?
Er1 O1 C1 O2 -169.0(4) 3_666 . . . ?
Er1 O4 C2 O3 -162.1(5) . . . . ?
Er1 O6 C3 O5 176.9(4) . . . . ?
Er1 O6 C3 C4 -2.4(6) . . . . ?
Er2 O2 C1 O1 172.3(4) . . . . ?
Er2 O8 C4 O7 178.8(4) 1_545 . . . ?
Er2 O8 C4 C3 -1.6(6) 1_545 . . . ?
Er2 O5 C3 O6 178.9(4) 1_545 . . . ?
Er2 O5 C3 C4 -1.8(6) 1_545 . . . ?
Er2 O3 C2 O4 -162.8(5) . . . . ?
O5 C3 C4 O8 2.3(7) . . . . ?
O5 C3 C4 O7 -178.1(4) . . . . ?
O6 C3 C4 O8 -178.4(4) . . . . ?
O6 C3 C4 O7 1.2(7) . . . . ?
